data_7132230
loop_
_publ_author_name
'Zhang, Haina'
'Wang, Lingyu'
'Guo, Wenjing'
'Cai, Hu'
'Wei, Zhenhong'

_publ_section_title
;
 An organic-inorganic hybrid material [Me3NCH2CH2F]FeBr4 exhibits
 three-step SHG on/off
;
_journal_name_full 'Chemical Communications'
_journal_paper_doi 10.1039/D3CC04700H
_journal_year 2023
_chemical_formula_moiety 'C5 H13 F N, Br4 Fe'
_chemical_formula_sum 'C5 H13 Br4 F Fe N'
_chemical_formula_weight 481.61
_space_group_crystal_system orthorhombic
_space_group_IT_number 36
_space_group_name_Hall 'C 2c -2'
_space_group_name_H-M_alt 'C m c 21'
_atom_sites_solution_hydrogens geom
_atom_sites_solution_primary dual
_audit_creation_date 2023-07-11
_audit_creation_method
;
Olex2 1.2
(compiled 2018.05.29 svn.r3508 for OlexSys, GUI svn.r5506)
;
_audit_update_record
;
2023-09-20 deposited with the CCDC.	2023-10-10 downloaded from the CCDC.
;
_cell_angle_alpha 90
_cell_angle_beta 90
_cell_angle_gamma 90
_cell_formula_units_Z 8
_cell_length_a 15.0498(16)
_cell_length_b 16.3256(16)
_cell_length_c 10.7180(11)
_cell_measurement_reflns_used 2509
_cell_measurement_temperature 290(2)
_cell_measurement_theta_max 29.9810
_cell_measurement_theta_min 2.5450
_cell_volume 2633.4(5)
_computing_cell_refinement 'CrysAlisPro 1.171.41.108a (Rigaku OD, 2021)'
_computing_data_collection 'CrysAlisPro 1.171.41.108a (Rigaku OD, 2021)'
_computing_data_reduction 'CrysAlisPro 1.171.41.108a (Rigaku OD, 2021)'
_computing_molecular_graphics 'Olex2 (Dolomanov et al., 2009)'
_computing_publication_material 'Olex2 (Dolomanov et al., 2009)'
_computing_structure_refinement 'ShelXL (Sheldrick, 2015)'
_computing_structure_solution 'ShelXT (Sheldrick, 2015)'
_diffrn_ambient_temperature 290(2)
_diffrn_measured_fraction_theta_full 0.995
_diffrn_measured_fraction_theta_max 0.995
_diffrn_measurement_device_type 'multiwire proportional'
_diffrn_measurement_method 'phi and omega scans'
_diffrn_radiation_monochromator graphite
_diffrn_radiation_type MoK\a
_diffrn_radiation_wavelength 0.71073
_diffrn_reflns_av_R_equivalents 0.0564
_diffrn_reflns_av_unetI/netI 0.0585
_diffrn_reflns_Laue_measured_fraction_full 0.995
_diffrn_reflns_Laue_measured_fraction_max 0.995
_diffrn_reflns_limit_h_max 15
_diffrn_reflns_limit_h_min -17
_diffrn_reflns_limit_k_max 19
_diffrn_reflns_limit_k_min -18
_diffrn_reflns_limit_l_max 12
_diffrn_reflns_limit_l_min -11
_diffrn_reflns_number 5579
_diffrn_reflns_point_group_measured_fraction_full 0.897
_diffrn_reflns_point_group_measured_fraction_max 0.897
_diffrn_reflns_theta_full 24.990
_diffrn_reflns_theta_max 24.990
_diffrn_reflns_theta_min 2.495
_exptl_absorpt_coefficient_mu 13.253
_exptl_absorpt_correction_T_max 1.00000
_exptl_absorpt_correction_T_min 0.10039
_exptl_absorpt_correction_type multi-scan
_exptl_absorpt_process_details
;
CrysAlisPro 1.171.41.108a (Rigaku Oxford Diffraction, 2021)
Empirical absorption correction using spherical harmonics,
implemented in SCALE3 ABSPACK scaling algorithm.
;
_exptl_crystal_colour black
_exptl_crystal_density_diffrn 2.430
_exptl_crystal_description block
_exptl_crystal_F_000 1800
_exptl_crystal_size_max 0.05
_exptl_crystal_size_mid 0.045
_exptl_crystal_size_min 0.04
_refine_diff_density_max 2.738
_refine_diff_density_min -2.149
_refine_diff_density_rms 0.312
_refine_ls_abs_structure_details
;
 Refined as an inversion twin.
;
_refine_ls_abs_structure_Flack 0.06(6)
_refine_ls_extinction_method none
_refine_ls_goodness_of_fit_ref 1.057
_refine_ls_hydrogen_treatment constr
_refine_ls_matrix_type full
_refine_ls_number_parameters 122
_refine_ls_number_reflns 2173
_refine_ls_number_restraints 89
_refine_ls_restrained_S_all 1.038
_refine_ls_R_factor_all 0.0708
_refine_ls_R_factor_gt 0.0567
_refine_ls_shift/su_max 0.000
_refine_ls_shift/su_mean 0.000
_refine_ls_structure_factor_coef Fsqd
_refine_ls_weighting_details 'w=1/[\s^2^(Fo^2^)+(0.1067P)^2^+6.4426P] where P=(Fo^2^+2Fc^2^)/3'
_refine_ls_weighting_scheme calc
_refine_ls_wR_factor_gt 0.1534
_refine_ls_wR_factor_ref 0.1612
_reflns_Friedel_coverage 0.700
_reflns_Friedel_fraction_full 0.786
_reflns_Friedel_fraction_max 0.786
_reflns_number_gt 1805
_reflns_number_total 2422
_reflns_threshold_expression 'I > 2\s(I)'
_cod_data_source_file d3cc04700h2.cif
_cod_data_source_block 1-290K
_cod_database_code 7132230
_shelx_shelxl_version_number 2018/3
_shelx_space_group_comment
;
The symmetry employed for this shelxl refinement is uniquely defined
by the following loop, which should always be used as a source of
symmetry information in preference to the above space-group names.
They are only intended as comments.
;
_olex2_refinement_description
;
1. Twinned data refinement
 Scales: 0.94(6)
 0.06(6)
2. Fixed Uiso
 At 1.2 times of:
  All C(H,H) groups
 At 1.5 times of:
  All C(H,H,H) groups
3. Restrained distances
 N1-C3 \\sim N1-C2 \\sim N1-C1 \\sim N1-C4 \\sim C5-C4
 with sigma of 0.0001
4. Uiso/Uaniso restraints and constraints
F1 \\sim N1 \\sim C1 \\sim C2 \\sim C3 \\sim C4 \\sim C5: within 2A with sigma
of 0.01 and sigma for terminal atoms of 0.02
Uanis(N1) \\sim Ueq, Uanis(C1) \\sim Ueq, Uanis(C4) \\sim Ueq, Uanis(C2) \\sim
Ueq, Uanis(C3) \\sim Ueq, Uanis(C5) \\sim Ueq, Uanis(F1) \\sim Ueq: with sigma
of 0.01 and sigma for terminal atoms of 0.02
Uanis(C1) \\sim Ueq: with sigma of 0.001 and sigma for terminal atoms of 0.002
5.a Secondary CH2 refined with riding coordinates:
 C4(H4A,H4B), C5(H5A,H5B)
5.b Idealised Me refined as rotating group:
 C1(H1A,H1B,H1C), C2(H2A,H2B,H2C), C3(H3A,H3B,H3C)
;
_olex2_submission_special_instructions 'No special instructions were received'

loop_
_space_group_symop_operation_xyz
'x, y, z'
'-x, -y, z+1/2'
'x, -y, z+1/2'
'-x, y, z'
'x+1/2, y+1/2, z'
'-x+1/2, -y+1/2, z+1/2'
'x+1/2, -y+1/2, z+1/2'
'-x+1/2, y+1/2, z'

loop_
_atom_site_label
_atom_site_type_symbol
_atom_site_fract_x
_atom_site_fract_y
_atom_site_fract_z
_atom_site_U_iso_or_equiv
_atom_site_adp_type
_atom_site_occupancy
_atom_site_site_symmetry_order
_atom_site_calc_flag
_atom_site_refinement_flags_posn
_atom_site_refinement_flags_adp
_atom_site_refinement_flags_occupancy
_atom_site_disorder_assembly
_atom_site_disorder_group
Br1 Br 0.87281(11) 0.62851(10) 0.4451(7) 0.0153(5) Uani 1 1 d . . . . .
Fe1 Fe 1.000000 0.6140(2) 0.5669(8) 0.0114(8) Uani 1 2 d S T P . .
Br2 Br 1.000000 0.71277(16) 0.7267(7) 0.0198(7) Uani 1 2 d S T P . .
Br3 Br 1.000000 0.48259(16) 0.6556(7) 0.0200(7) Uani 1 2 d S T P . .
Fe2 Fe 0.500000 0.6258(2) 0.5817(8) 0.0107(8) Uani 1 2 d S T P . .
Br4 Br 0.62732(11) 0.61895(11) 0.4566(7) 0.0157(5) Uani 1 1 d . . . . .
Br5 Br 0.500000 0.74922(17) 0.6914(7) 0.0226(6) Uani 1 2 d S T P . .
Br6 Br 0.500000 0.51634(15) 0.7221(7) 0.0209(6) Uani 1 2 d S T P . .
F1 F 0.7499(7) 0.3857(6) 0.2750(15) 0.033(3) Uani 1 1 d . U . . .
N1 N 0.73386(17) 0.36391(16) 0.56484(12) 0.014(3) Uani 1 1 d D U . . .
C1 C 0.7445(9) 0.4412(2) 0.6377(5) 0.016(4) Uani 1 1 d D U . . .
H1A H 0.799791 0.439837 0.682329 0.025 Uiso 1 1 calc GR . . . .
H1B H 0.696321 0.446409 0.695916 0.025 Uiso 1 1 calc GR . . . .
H1C H 0.744201 0.487171 0.581818 0.025 Uiso 1 1 calc GR . . . .
C2 C 0.7373(11) 0.2936(3) 0.6539(4) 0.020(4) Uani 1 1 d D U . . .
H2A H 0.792914 0.294278 0.697603 0.030 Uiso 1 1 calc GR . . . .
H2B H 0.731636 0.243156 0.608572 0.030 Uiso 1 1 calc GR . . . .
H2C H 0.689391 0.298246 0.712657 0.030 Uiso 1 1 calc GR . . . .
C3 C 0.6453(2) 0.3650(10) 0.5021(6) 0.018(4) Uani 1 1 d D U . . .
H3A H 0.599203 0.363522 0.563958 0.027 Uiso 1 1 calc GR . . . .
H3B H 0.640028 0.318124 0.448522 0.027 Uiso 1 1 calc GR . . . .
H3C H 0.639690 0.414096 0.453381 0.027 Uiso 1 1 calc GR . . . .
C4 C 0.8084(3) 0.3540(3) 0.4741(2) 0.019(3) Uani 1 1 d D U . . .
H4A H 0.864157 0.360034 0.518430 0.022 Uiso 1 1 calc R . . . .
H4B H 0.806431 0.298806 0.440557 0.022 Uiso 1 1 calc R . . . .
C5 C 0.8069(13) 0.4133(3) 0.3681(4) 0.025(4) Uani 1 1 d D U . . .
H5A H 0.787123 0.466413 0.397651 0.030 Uiso 1 1 calc R . . . .
H5B H 0.866320 0.419436 0.334445 0.030 Uiso 1 1 calc R . . . .

loop_
_atom_site_aniso_label
_atom_site_aniso_U_11
_atom_site_aniso_U_22
_atom_site_aniso_U_33
_atom_site_aniso_U_23
_atom_site_aniso_U_13
_atom_site_aniso_U_12
Br1 0.0091(9) 0.0159(10) 0.0209(12) -0.0013(7) -0.0026(7) 0.0014(7)
Fe1 0.0063(17) 0.0124(17) 0.0155(18) 0.0008(14) 0.000 0.000
Br2 0.0178(13) 0.0191(14) 0.0225(15) -0.0069(10) 0.000 0.000
Br3 0.0149(13) 0.0176(14) 0.0276(15) 0.0065(10) 0.000 0.000
Fe2 0.0050(17) 0.0147(19) 0.0124(18) -0.0011(13) 0.000 0.000
Br4 0.0092(9) 0.0195(9) 0.0184(10) 0.0002(7) 0.0035(7) -0.0009(7)
Br5 0.0205(14) 0.0193(15) 0.0279(14) -0.0117(11) 0.000 0.000
Br6 0.0155(13) 0.0228(15) 0.0244(14) 0.0116(11) 0.000 0.000
F1 0.054(9) 0.022(6) 0.023(6) 0.000(5) 0.002(5) 0.000(5)
N1 0.011(5) 0.015(6) 0.015(6) -0.004(5) -0.003(5) 0.002(5)
C1 0.016(4) 0.016(4) 0.017(4) -0.001(3) -0.001(3) 0.000(3)
C2 0.022(8) 0.017(9) 0.021(9) -0.007(7) 0.005(7) -0.007(7)
C3 0.009(8) 0.029(10) 0.016(9) -0.006(7) -0.001(7) 0.003(7)
C4 0.019(6) 0.021(6) 0.016(6) -0.002(6) 0.004(6) 0.001(6)
C5 0.030(7) 0.024(7) 0.021(7) -0.002(6) 0.009(6) -0.001(7)

loop_
_atom_type_symbol
_atom_type_description
_atom_type_scat_dispersion_real
_atom_type_scat_dispersion_imag
_atom_type_scat_source
C C 0.0033 0.0016 'International Tables Vol C Tables 4.2.6.8 and 6.1.1.4'
H H 0.0000 0.0000 'International Tables Vol C Tables 4.2.6.8 and 6.1.1.4'
Br Br -0.2901 2.4595 'International Tables Vol C Tables 4.2.6.8 and 6.1.1.4'
F F 0.0171 0.0103 'International Tables Vol C Tables 4.2.6.8 and 6.1.1.4'
Fe Fe 0.3463 0.8444 'International Tables Vol C Tables 4.2.6.8 and 6.1.1.4'
N N 0.0061 0.0033 'International Tables Vol C Tables 4.2.6.8 and 6.1.1.4'

loop_
_geom_angle_atom_site_label_1
_geom_angle_atom_site_label_2
_geom_angle_atom_site_label_3
_geom_angle
_geom_angle_site_symmetry_1
_geom_angle_site_symmetry_3
_geom_angle_publ_flag
Br1 Fe1 Br1 110.57(18) 4_755 . ?
Br1 Fe1 Br2 109.77(12) 4_755 . ?
Br1 Fe1 Br2 109.77(12) . . ?
Br1 Fe1 Br3 108.68(11) 4_755 . ?
Br1 Fe1 Br3 108.68(11) . . ?
Br3 Fe1 Br2 109.34(17) . . ?
Br4 Fe2 Br4 109.86(19) . 4_655 ?
Br5 Fe2 Br4 109.24(11) . . ?
Br5 Fe2 Br4 109.24(11) . 4_655 ?
Br5 Fe2 Br6 109.63(18) . . ?
Br6 Fe2 Br4 109.43(11) . . ?
Br6 Fe2 Br4 109.43(11) . 4_655 ?
C1 N1 C2 108.2(3) . . ?
C1 N1 C3 108.7(8) . . ?
C1 N1 C4 110.6(5) . . ?
C3 N1 C2 109.1(8) . . ?
C3 N1 C4 112.2(3) . . ?
C4 N1 C2 107.9(6) . . ?
N1 C1 H1A 109.5 . . ?
N1 C1 H1B 109.5 . . ?
N1 C1 H1C 109.5 . . ?
H1A C1 H1B 109.5 . . ?
H1A C1 H1C 109.5 . . ?
H1B C1 H1C 109.5 . . ?
N1 C2 H2A 109.5 . . ?
N1 C2 H2B 109.5 . . ?
N1 C2 H2C 109.5 . . ?
H2A C2 H2B 109.5 . . ?
H2A C2 H2C 109.5 . . ?
H2B C2 H2C 109.5 . . ?
N1 C3 H3A 109.5 . . ?
N1 C3 H3B 109.5 . . ?
N1 C3 H3C 109.5 . . ?
H3A C3 H3B 109.5 . . ?
H3A C3 H3C 109.5 . . ?
H3B C3 H3C 109.5 . . ?
N1 C4 H4A 108.6 . . ?
N1 C4 H4B 108.6 . . ?
H4A C4 H4B 107.6 . . ?
C5 C4 N1 114.4(7) . . ?
C5 C4 H4A 108.6 . . ?
C5 C4 H4B 108.6 . . ?
F1 C5 C4 110.2(9) . . ?
F1 C5 H5A 109.6 . . ?
F1 C5 H5B 109.6 . . ?
C4 C5 H5A 109.6 . . ?
C4 C5 H5B 109.6 . . ?
H5A C5 H5B 108.1 . . ?

loop_
_geom_bond_atom_site_label_1
_geom_bond_atom_site_label_2
_geom_bond_distance
_geom_bond_site_symmetry_2
_geom_bond_publ_flag
Br1 Fe1 2.329(3) . ?
Fe1 Br2 2.353(4) . ?
Fe1 Br3 2.347(4) . ?
Fe2 Br4 2.341(3) 4_655 ?
Fe2 Br4 2.341(3) . ?
Fe2 Br5 2.333(4) . ?
Fe2 Br6 2.336(4) . ?
F1 C5 1.391(18) . ?
N1 C1 1.493(2) . ?
N1 C2 1.493(2) . ?
N1 C3 1.493(2) . ?
N1 C4 1.493(2) . ?
C1 H1A 0.9600 . ?
C1 H1B 0.9600 . ?
C1 H1C 0.9600 . ?
C2 H2A 0.9600 . ?
C2 H2B 0.9600 . ?
C2 H2C 0.9600 . ?
C3 H3A 0.9600 . ?
C3 H3B 0.9600 . ?
C3 H3C 0.9600 . ?
C4 H4A 0.9700 . ?
C4 H4B 0.9700 . ?
C4 C5 1.493(2) . ?
C5 H5A 0.9700 . ?
C5 H5B 0.9700 . ?

loop_
_twin_individual_id
_twin_individual_mass_fraction_refined
1 0.94(6)
2 0.06(6)
